data_4030917
loop_
_publ_author_name
'Qi, Zisong'
'Yu, Songjie'
'Li, Xingwei'

_publ_section_title
;
 Rh(III)-Catalyzed Oxidative Annulation of 2-Phenylimidazo[1,2-a]pyridines
 with Alkynes: Mono versus Double C-H Activation.
;
_journal_issue 7
_journal_name_full 'The Journal of organic chemistry'
_journal_page_first 3471
_journal_paper_doi 10.1021/acs.joc.5b00059
_journal_volume 80
_journal_year 2015
_chemical_absolute_configuration rmad
_chemical_formula_moiety 'C28 H20 N2 O'
_chemical_formula_sum 'C28 H20 N2 O'
_chemical_formula_weight 400.46
_chemical_name_systematic
;
 ?
;
_space_group_crystal_system orthorhombic
_space_group_IT_number 33
_space_group_name_Hall 'P 2c -2n'
_space_group_name_H-M_alt 'P n a 21'
_symmetry_space_group_name_Hall 'P 2c -2n'
_symmetry_space_group_name_H-M 'P n a 21'
_atom_sites_solution_hydrogens geom
_atom_sites_solution_primary direct
_audit_creation_date 2014-12-17
_audit_creation_method
;
Olex2 1.2
(compiled 2014.07.22 svn.r2960 for OlexSys, GUI svn.r4862)
;
_cell_angle_alpha 90
_cell_angle_beta 90
_cell_angle_gamma 90
_cell_formula_units_Z 4
_cell_length_a 10.3476(16)
_cell_length_b 21.312(3)
_cell_length_c 9.2867(15)
_cell_measurement_reflns_used 1748
_cell_measurement_temperature 130
_cell_measurement_theta_max 22.09
_cell_measurement_theta_min 2.39
_cell_volume 2048.0(5)
_computing_cell_refinement 'SAINT v7.68A (Bruker, 2009)'
_computing_data_reduction 'SAINT v7.68A (Bruker, 2009)'
_computing_molecular_graphics 'Olex2 (Dolomanov et al., 2009)'
_computing_publication_material 'Olex2 (Dolomanov et al., 2009)'
_computing_structure_refinement 'XL (Sheldrick, 2008)'
_computing_structure_solution 'ShelXS (Sheldrick, 2008)'
_diffrn_ambient_temperature 130
_diffrn_measured_fraction_theta_full 1.000
_diffrn_measured_fraction_theta_max 0.999
_diffrn_measurement_device_type 'Bruker APEX-II CCD'
_diffrn_measurement_method '\f and \w scans'
_diffrn_radiation_monochromator graphite
_diffrn_radiation_type MoK\a
_diffrn_radiation_wavelength 0.71073
_diffrn_reflns_av_R_equivalents 0.0786
_diffrn_reflns_av_unetI/netI 0.0884
_diffrn_reflns_Laue_measured_fraction_full 1.000
_diffrn_reflns_Laue_measured_fraction_max 0.999
_diffrn_reflns_limit_h_max 14
_diffrn_reflns_limit_h_min -14
_diffrn_reflns_limit_k_max 30
_diffrn_reflns_limit_k_min -30
_diffrn_reflns_limit_l_max 13
_diffrn_reflns_limit_l_min -12
_diffrn_reflns_number 19856
_diffrn_reflns_point_group_measured_fraction_full 0.979
_diffrn_reflns_point_group_measured_fraction_max 0.950
_diffrn_reflns_theta_full 26.000
_diffrn_reflns_theta_max 30.555
_diffrn_reflns_theta_min 1.911
_diffrn_standards_number 0
_exptl_absorpt_coefficient_mu 0.079
_exptl_absorpt_correction_T_max 0.7461
_exptl_absorpt_correction_T_min 0.6122
_exptl_absorpt_correction_type multi-scan
_exptl_absorpt_process_details
;
SADABS-2008/1 (Bruker,2008) was used for absorption correction.
wR2(int) was 0.0750 before and 0.0608 after correction.
The Ratio of minimum to maximum transmission is 0.8205.
The \l/2 correction factor is 0.0015.
;
_exptl_crystal_colour colourless
_exptl_crystal_density_diffrn 1.299
_exptl_crystal_description plate
_exptl_crystal_F_000 840
_exptl_crystal_size_max 0.25
_exptl_crystal_size_mid 0.1
_exptl_crystal_size_min 0.03
_refine_diff_density_max 0.182
_refine_diff_density_min -0.233
_refine_diff_density_rms 0.047
_refine_ls_abs_structure_details
;
 Flack x determined using 1230 quotients [(I+)-(I-)]/[(I+)+(I-)]
 (Parsons, Flack and Wagner, Acta Cryst. B69 (2013) 249-259).
;
_refine_ls_abs_structure_Flack -0.4(10)
_refine_ls_extinction_method none
_refine_ls_goodness_of_fit_ref 0.973
_refine_ls_hydrogen_treatment constr
_refine_ls_matrix_type full
_refine_ls_number_parameters 281
_refine_ls_number_reflns 5959
_refine_ls_number_restraints 1
_refine_ls_restrained_S_all 0.972
_refine_ls_R_factor_all 0.1068
_refine_ls_R_factor_gt 0.0543
_refine_ls_shift/su_max 0.001
_refine_ls_shift/su_mean 0.000
_refine_ls_structure_factor_coef Fsqd
_refine_ls_weighting_details 'w=1/[\s^2^(Fo^2^)+(0.0405P)^2^] where P=(Fo^2^+2Fc^2^)/3'
_refine_ls_weighting_scheme calc
_refine_ls_wR_factor_gt 0.0922
_refine_ls_wR_factor_ref 0.1097
_reflns_Friedel_coverage 0.801
_reflns_Friedel_fraction_full 0.955
_reflns_Friedel_fraction_max 0.895
_reflns_number_gt 3760
_reflns_number_total 5959
_reflns_threshold_expression 'I > 2\s(I)'
_cod_data_source_file jo5b00059_si_001.cif
_cod_data_source_block dm14739
_cod_original_cell_volume 2048.0(6)
_cod_database_code 4030917
_shelxl_version_number 2014-3
_shelx_space_group_comment
;
The symmetry employed for this shelxl refinement is uniquely defined
by the following loop, which should always be used as a source of
symmetry information in preference to the above space-group names.
They are only intended as comments.
;
_shelx_estimated_absorpt_t_max 0.998
_shelx_estimated_absorpt_t_min 0.980
_olex2_refinement_description
;
1. Fixed Uiso
 At 1.2 times of:
  All C(H) groups
 At 1.5 times of:
  All C(H,H,H) groups
2.a Aromatic/amide H refined with riding coordinates:
 C2(H2), C3(H3), C4(H4), C5(H5), C9(H9), C11(H11), C12(H12), C17(H17),
 C18(H18), C19(H19), C20(H20), C21(H21), C23(H23), C24(H24), C25(H25), C26(H26),
  C27(H27)
2.b Idealised Me refined as rotating group:
 C28(H28A,H28B,H28C)
;
_olex2_submission_special_instructions 'No special instructions were received'

loop_
_space_group_symop_operation_xyz
'x, y, z'
'-x, -y, z+1/2'
'-x+1/2, y+1/2, z+1/2'
'x+1/2, -y+1/2, z'

loop_
_atom_site_label
_atom_site_type_symbol
_atom_site_fract_x
_atom_site_fract_y
_atom_site_fract_z
_atom_site_U_iso_or_equiv
_atom_site_adp_type
_atom_site_occupancy
_atom_site_site_symmetry_order
_atom_site_calc_flag
_atom_site_refinement_flags_posn
O1 O 0.21093(19) 0.54735(10) -0.3586(2) 0.0307(5) Uani 1 1 d .
N1 N 0.4030(2) 0.57332(11) 0.1690(3) 0.0263(6) Uani 1 1 d .
N2 N 0.4621(2) 0.65683(11) 0.3068(3) 0.0225(5) Uani 1 1 d .
C1 C 0.4496(3) 0.59134(13) 0.2961(4) 0.0252(7) Uani 1 1 d .
C2 C 0.4866(3) 0.55482(14) 0.4159(4) 0.0286(7) Uani 1 1 d .
H2 H 0.4779 0.5105 0.4126 0.034 Uiso 1 1 calc R
C3 C 0.5343(3) 0.58269(14) 0.5354(4) 0.0285(7) Uani 1 1 d .
H3 H 0.5596 0.5579 0.6156 0.034 Uiso 1 1 calc R
C4 C 0.5467(3) 0.64879(15) 0.5413(4) 0.0285(7) Uani 1 1 d .
H4 H 0.5807 0.6680 0.6254 0.034 Uiso 1 1 calc R
C5 C 0.5108(3) 0.68488(14) 0.4288(4) 0.0252(6) Uani 1 1 d .
H5 H 0.5191 0.7292 0.4337 0.030 Uiso 1 1 calc R
C6 C 0.4183(2) 0.68073(13) 0.1763(3) 0.0207(6) Uani 1 1 d .
C7 C 0.3834(3) 0.62863(13) 0.0959(3) 0.0233(7) Uani 1 1 d .
C8 C 0.3340(3) 0.63564(14) -0.0466(3) 0.0233(7) Uani 1 1 d .
C9 C 0.2966(3) 0.58395(14) -0.1307(3) 0.0240(6) Uani 1 1 d .
H9 H 0.3024 0.5426 -0.0930 0.029 Uiso 1 1 calc R
C10 C 0.2519(3) 0.59374(14) -0.2673(3) 0.0264(7) Uani 1 1 d .
C11 C 0.2438(3) 0.65453(14) -0.3241(3) 0.0284(7) Uani 1 1 d .
H11 H 0.2138 0.6605 -0.4198 0.034 Uiso 1 1 calc R
C12 C 0.2786(3) 0.70516(15) -0.2431(3) 0.0269(7) Uani 1 1 d .
H12 H 0.2726 0.7460 -0.2834 0.032 Uiso 1 1 calc R
C13 C 0.3238(3) 0.69790(14) -0.0998(3) 0.0231(6) Uani 1 1 d .
C14 C 0.3586(2) 0.75106(14) -0.0114(3) 0.0219(6) Uani 1 1 d .
C15 C 0.4058(2) 0.74313(13) 0.1257(3) 0.0214(6) Uani 1 1 d .
C16 C 0.4374(3) 0.79715(13) 0.2213(3) 0.0220(6) Uani 1 1 d .
C17 C 0.5551(3) 0.82802(14) 0.2131(4) 0.0281(7) Uani 1 1 d .
H17 H 0.6158 0.8164 0.1410 0.034 Uiso 1 1 calc R
C18 C 0.5849(3) 0.87535(14) 0.3085(4) 0.0337(7) Uani 1 1 d .
H18 H 0.6655 0.8964 0.3012 0.040 Uiso 1 1 calc R
C19 C 0.4986(3) 0.89240(13) 0.4147(4) 0.0334(7) Uani 1 1 d .
H19 H 0.5205 0.9244 0.4816 0.040 Uiso 1 1 calc R
C20 C 0.3803(3) 0.86281(15) 0.4233(4) 0.0333(7) Uani 1 1 d .
H20 H 0.3199 0.8748 0.4953 0.040 Uiso 1 1 calc R
C21 C 0.3496(3) 0.81556(14) 0.3267(4) 0.0287(7) Uani 1 1 d .
H21 H 0.2678 0.7955 0.3326 0.034 Uiso 1 1 calc R
C22 C 0.3338(3) 0.81507(13) -0.0690(3) 0.0225(6) Uani 1 1 d .
C23 C 0.2086(3) 0.83863(14) -0.0691(4) 0.0271(7) Uani 1 1 d .
H23 H 0.1405 0.8139 -0.0305 0.032 Uiso 1 1 calc R
C24 C 0.1815(3) 0.89712(14) -0.1240(4) 0.0308(7) Uani 1 1 d .
H24 H 0.0952 0.9124 -0.1227 0.037 Uiso 1 1 calc R
C25 C 0.2787(3) 0.93371(14) -0.1808(4) 0.0293(7) Uani 1 1 d .
H25 H 0.2599 0.9740 -0.2192 0.035 Uiso 1 1 calc R
C26 C 0.4034(3) 0.91119(14) -0.1812(4) 0.0315(7) Uani 1 1 d .
H26 H 0.4712 0.9362 -0.2194 0.038 Uiso 1 1 calc R
C27 C 0.4306(3) 0.85224(15) -0.1261(3) 0.0291(7) Uani 1 1 d .
H27 H 0.5170 0.8371 -0.1276 0.035 Uiso 1 1 calc R
C28 C 0.2178(3) 0.48439(14) -0.3067(4) 0.0394(9) Uani 1 1 d .
H28A H 0.1723 0.4814 -0.2143 0.059 Uiso 1 1 calc GR
H28B H 0.3085 0.4725 -0.2935 0.059 Uiso 1 1 calc GR
H28C H 0.1772 0.4561 -0.3765 0.059 Uiso 1 1 calc GR

loop_
_atom_site_aniso_label
_atom_site_aniso_U_11
_atom_site_aniso_U_22
_atom_site_aniso_U_33
_atom_site_aniso_U_23
_atom_site_aniso_U_13
_atom_site_aniso_U_12
O1 0.0333(12) 0.0292(12) 0.0296(13) -0.0071(10) -0.0038(10) -0.0001(9)
N1 0.0238(12) 0.0241(13) 0.0311(16) -0.0012(12) -0.0008(12) 0.0022(10)
N2 0.0193(11) 0.0238(12) 0.0242(13) -0.0003(12) 0.0001(10) 0.0013(10)
C1 0.0209(14) 0.0230(15) 0.0317(18) 0.0018(14) 0.0007(13) 0.0005(12)
C2 0.0242(14) 0.0272(15) 0.0345(17) 0.0020(15) 0.0002(14) 0.0008(13)
C3 0.0258(15) 0.0293(18) 0.0303(18) 0.0058(15) 0.0008(14) 0.0027(13)
C4 0.0239(15) 0.0347(19) 0.0270(17) -0.0012(15) 0.0004(14) 0.0019(14)
C5 0.0220(14) 0.0273(15) 0.0264(16) -0.0021(14) -0.0013(13) -0.0005(12)
C6 0.0145(12) 0.0236(14) 0.0238(16) -0.0008(13) 0.0010(12) -0.0001(11)
C7 0.0187(13) 0.0225(16) 0.0287(18) -0.0006(13) 0.0033(13) 0.0017(12)
C8 0.0173(13) 0.0271(16) 0.0255(17) -0.0023(13) 0.0015(12) 0.0012(11)
C9 0.0202(14) 0.0234(15) 0.0284(17) -0.0017(13) 0.0019(13) 0.0027(11)
C10 0.0197(14) 0.0294(16) 0.0299(17) -0.0061(14) 0.0006(13) 0.0013(12)
C11 0.0253(15) 0.0351(17) 0.0248(17) -0.0021(15) 0.0010(14) 0.0008(13)
C12 0.0261(15) 0.0304(17) 0.0243(17) 0.0023(13) 0.0027(13) 0.0010(13)
C13 0.0180(13) 0.0260(15) 0.0251(18) -0.0015(13) 0.0026(12) 0.0001(11)
C14 0.0163(13) 0.0245(15) 0.0248(16) 0.0013(12) 0.0030(12) -0.0012(12)
C15 0.0138(12) 0.0230(14) 0.0275(17) 0.0004(13) 0.0058(12) -0.0001(11)
C16 0.0208(14) 0.0211(14) 0.0241(16) 0.0005(12) -0.0022(12) 0.0022(11)
C17 0.0236(14) 0.0326(17) 0.0281(17) -0.0002(14) 0.0018(13) -0.0023(12)
C18 0.0263(15) 0.0333(18) 0.041(2) -0.0011(17) -0.0068(16) -0.0055(14)
C19 0.0373(17) 0.0275(16) 0.0355(18) -0.0067(16) -0.0105(15) 0.0016(14)
C20 0.0304(16) 0.0361(18) 0.0334(19) -0.0082(16) 0.0021(15) 0.0047(14)
C21 0.0234(15) 0.0291(17) 0.0335(19) -0.0051(15) 0.0017(14) -0.0004(13)
C22 0.0247(14) 0.0230(15) 0.0199(15) -0.0020(13) 0.0010(13) 0.0003(11)
C23 0.0221(14) 0.0259(15) 0.0333(17) 0.0013(14) 0.0031(14) -0.0002(12)
C24 0.0248(14) 0.0258(16) 0.042(2) 0.0002(15) 0.0001(15) 0.0022(13)
C25 0.0379(16) 0.0219(15) 0.0282(17) 0.0042(14) -0.0022(15) 0.0012(13)
C26 0.0312(16) 0.0303(17) 0.0331(19) 0.0062(15) 0.0035(15) -0.0060(14)
C27 0.0230(15) 0.0325(17) 0.0318(18) 0.0043(14) 0.0038(13) 0.0015(13)
C28 0.049(2) 0.0280(17) 0.041(2) -0.0073(16) -0.0122(18) 0.0013(15)

loop_
_atom_type_symbol
_atom_type_description
_atom_type_scat_dispersion_real
_atom_type_scat_dispersion_imag
_atom_type_scat_source
C C 0.0033 0.0016 'International Tables Vol C Tables 4.2.6.8 and 6.1.1.4'
H H 0.0000 0.0000 'International Tables Vol C Tables 4.2.6.8 and 6.1.1.4'
N N 0.0061 0.0033 'International Tables Vol C Tables 4.2.6.8 and 6.1.1.4'
O O 0.0106 0.0060 'International Tables Vol C Tables 4.2.6.8 and 6.1.1.4'

loop_
_geom_angle_atom_site_label_1
_geom_angle_atom_site_label_2
_geom_angle_atom_site_label_3
_geom_angle
C10 O1 C28 117.0(2)
C1 N1 C7 104.1(2)
C5 N2 C1 121.6(3)
C5 N2 C6 132.6(2)
C6 N2 C1 105.8(2)
N1 C1 N2 112.5(3)
N1 C1 C2 129.6(3)
N2 C1 C2 117.8(3)
C1 C2 H2 119.9
C3 C2 C1 120.3(3)
C3 C2 H2 119.9
C2 C3 H3 120.0
C2 C3 C4 120.1(3)
C4 C3 H3 120.0
C3 C4 H4 119.6
C5 C4 C3 120.9(3)
C5 C4 H4 119.6
N2 C5 H5 120.3
C4 C5 N2 119.3(3)
C4 C5 H5 120.3
N2 C6 C15 131.5(3)
C7 C6 N2 105.1(2)
C7 C6 C15 123.4(3)
N1 C7 C6 112.5(3)
N1 C7 C8 126.9(3)
C6 C7 C8 120.6(3)
C9 C8 C7 122.2(3)
C9 C8 C13 121.2(3)
C13 C8 C7 116.6(3)
C8 C9 H9 120.3
C10 C9 C8 119.3(3)
C10 C9 H9 120.3
O1 C10 C11 114.6(3)
C9 C10 O1 124.7(3)
C9 C10 C11 120.7(3)
C10 C11 H11 119.7
C12 C11 C10 120.6(3)
C12 C11 H11 119.7
C11 C12 H12 119.4
C11 C12 C13 121.2(3)
C13 C12 H12 119.4
C8 C13 C14 121.1(3)
C12 C13 C8 116.9(3)
C12 C13 C14 122.0(3)
C13 C14 C22 118.1(3)
C15 C14 C13 121.3(3)
C15 C14 C22 120.5(3)
C6 C15 C16 120.5(3)
C14 C15 C6 117.1(3)
C14 C15 C16 122.3(3)
C17 C16 C15 121.8(3)
C17 C16 C21 118.6(3)
C21 C16 C15 119.6(3)
C16 C17 H17 119.7
C18 C17 C16 120.5(3)
C18 C17 H17 119.7
C17 C18 H18 119.7
C17 C18 C19 120.6(3)
C19 C18 H18 119.7
C18 C19 H19 120.1
C18 C19 C20 119.7(3)
C20 C19 H19 120.1
C19 C20 H20 120.1
C19 C20 C21 119.9(3)
C21 C20 H20 120.1
C16 C21 H21 119.6
C20 C21 C16 120.7(3)
C20 C21 H21 119.6
C23 C22 C14 119.5(3)
C27 C22 C14 122.6(2)
C27 C22 C23 117.9(3)
C22 C23 H23 119.4
C24 C23 C22 121.2(3)
C24 C23 H23 119.4
C23 C24 H24 119.8
C23 C24 C25 120.4(3)
C25 C24 H24 119.8
C24 C25 H25 120.4
C26 C25 C24 119.2(3)
C26 C25 H25 120.4
C25 C26 H26 119.8
C25 C26 C27 120.4(3)
C27 C26 H26 119.8
C22 C27 C26 120.9(3)
C22 C27 H27 119.5
C26 C27 H27 119.5
O1 C28 H28A 109.5
O1 C28 H28B 109.5
O1 C28 H28C 109.5
H28A C28 H28B 109.5
H28A C28 H28C 109.5
H28B C28 H28C 109.5

loop_
_geom_bond_atom_site_label_1
_geom_bond_atom_site_label_2
_geom_bond_distance
O1 C10 1.370(3)
O1 C28 1.428(4)
N1 C1 1.331(4)
N1 C7 1.375(4)
N2 C1 1.405(4)
N2 C5 1.376(4)
N2 C6 1.391(4)
C1 C2 1.411(4)
C2 H2 0.9500
C2 C3 1.352(5)
C3 H3 0.9500
C3 C4 1.415(4)
C4 H4 0.9500
C4 C5 1.349(4)
C5 H5 0.9500
C6 C7 1.386(4)
C6 C15 1.416(4)
C7 C8 1.426(4)
C8 C9 1.405(4)
C8 C13 1.420(4)
C9 H9 0.9500
C9 C10 1.367(4)
C10 C11 1.401(4)
C11 H11 0.9500
C11 C12 1.363(4)
C12 H12 0.9500
C12 C13 1.419(4)
C13 C14 1.445(4)
C14 C15 1.374(4)
C14 C22 1.488(4)
C15 C16 1.490(4)
C16 C17 1.387(4)
C16 C21 1.392(4)
C17 H17 0.9500
C17 C18 1.378(4)
C18 H18 0.9500
C18 C19 1.379(5)
C19 H19 0.9500
C19 C20 1.379(4)
C20 H20 0.9500
C20 C21 1.385(4)
C21 H21 0.9500
C22 C23 1.389(4)
C22 C27 1.383(4)
C23 H23 0.9500
C23 C24 1.376(4)
C24 H24 0.9500
C24 C25 1.378(4)
C25 H25 0.9500
C25 C26 1.377(4)
C26 H26 0.9500
C26 C27 1.385(4)
C27 H27 0.9500
C28 H28A 0.9800
C28 H28B 0.9800
C28 H28C 0.9800

loop_
_geom_torsion_atom_site_label_1
_geom_torsion_atom_site_label_2
_geom_torsion_atom_site_label_3
_geom_torsion_atom_site_label_4
_geom_torsion
O1 C10 C11 C12 178.4(3)
N1 C1 C2 C3 178.8(3)
N1 C7 C8 C9 0.9(4)
N1 C7 C8 C13 -179.3(3)
N2 C1 C2 C3 -1.1(4)
N2 C6 C7 N1 0.0(3)
N2 C6 C7 C8 -179.7(2)
N2 C6 C15 C14 179.9(3)
N2 C6 C15 C16 -2.8(4)
C1 N1 C7 C6 0.4(3)
C1 N1 C7 C8 -179.9(3)
C1 N2 C5 C4 -0.4(4)
C1 N2 C6 C7 -0.4(3)
C1 N2 C6 C15 178.6(3)
C1 C2 C3 C4 0.4(4)
C2 C3 C4 C5 0.3(4)
C3 C4 C5 N2 -0.3(4)
C5 N2 C1 N1 -178.8(2)
C5 N2 C1 C2 1.1(4)
C5 N2 C6 C7 179.0(3)
C5 N2 C6 C15 -1.9(5)
C6 N2 C1 N1 0.7(3)
C6 N2 C1 C2 -179.4(2)
C6 N2 C5 C4 -179.8(3)
C6 C7 C8 C9 -179.4(3)
C6 C7 C8 C13 0.3(4)
C6 C15 C16 C17 99.1(3)
C6 C15 C16 C21 -77.7(4)
C7 N1 C1 N2 -0.7(3)
C7 N1 C1 C2 179.5(3)
C7 C6 C15 C14 -1.2(4)
C7 C6 C15 C16 176.1(2)
C7 C8 C9 C10 -179.0(3)
C7 C8 C13 C12 178.0(3)
C7 C8 C13 C14 -1.7(4)
C8 C9 C10 O1 -179.0(2)
C8 C9 C10 C11 0.4(4)
C8 C13 C14 C15 1.6(4)
C8 C13 C14 C22 -174.4(2)
C9 C8 C13 C12 -2.2(4)
C9 C8 C13 C14 178.1(2)
C9 C10 C11 C12 -1.0(4)
C10 C11 C12 C13 0.0(4)
C11 C12 C13 C8 1.6(4)
C11 C12 C13 C14 -178.7(3)
C12 C13 C14 C15 -178.0(3)
C12 C13 C14 C22 6.0(4)
C13 C8 C9 C10 1.3(4)
C13 C14 C15 C6 -0.2(4)
C13 C14 C15 C16 -177.5(2)
C13 C14 C22 C23 76.3(4)
C13 C14 C22 C27 -102.3(3)
C14 C15 C16 C17 -83.7(4)
C14 C15 C16 C21 99.5(3)
C14 C22 C23 C24 -178.7(3)
C14 C22 C27 C26 178.8(3)
C15 C6 C7 N1 -179.1(2)
C15 C6 C7 C8 1.2(4)
C15 C14 C22 C23 -99.7(3)
C15 C14 C22 C27 81.7(4)
C15 C16 C17 C18 -176.1(3)
C15 C16 C21 C20 175.6(3)
C16 C17 C18 C19 0.6(5)
C17 C16 C21 C20 -1.3(5)
C17 C18 C19 C20 -1.5(5)
C18 C19 C20 C21 1.0(5)
C19 C20 C21 C16 0.5(5)
C21 C16 C17 C18 0.8(5)
C22 C14 C15 C6 175.7(2)
C22 C14 C15 C16 -1.6(4)
C22 C23 C24 C25 0.2(5)
C23 C22 C27 C26 0.2(5)
C23 C24 C25 C26 -0.4(5)
C24 C25 C26 C27 0.5(5)
C25 C26 C27 C22 -0.4(5)
C27 C22 C23 C24 -0.1(5)
C28 O1 C10 C9 -0.9(4)
C28 O1 C10 C11 179.6(3)
